data_7203755
loop_
_publ_author_name
'Ablan, Christopher D.'
'Sheppard, Daniel'
'Beckman, Eric J.'
'Olmstead, Marilyn M.'
'Jessop, Philip G.'

_publ_section_title
;
 Solubility of several analogues of triphenylphosphine in carbon
 dioxide
;
_journal_issue 8
_journal_name_full 'Green Chemistry'
_journal_page_first 590
_journal_paper_doi 10.1039/b502442k
_journal_volume 7
_journal_year 2005
_chemical_formula_moiety 'C24 H21 O6 P'
_chemical_formula_sum 'C24 H21 O6 P'
_chemical_formula_weight 436.38
_chemical_name_common ca.02.b33.1
_chemical_name_systematic
;
?
;
_space_group_IT_number 161
_symmetry_cell_setting rhombohedral
_symmetry_space_group_name_Hall 'R 3 -2"c'
_symmetry_space_group_name_H-M 'R 3 c :H'
_atom_sites_solution_hydrogens geom
_atom_sites_solution_primary direct
_atom_sites_solution_secondary difmap
_audit_creation_method SHELXL-97
_cell_angle_alpha 90.00
_cell_angle_beta 90.00
_cell_angle_gamma 120.00
_cell_formula_units_Z 6
_cell_length_a 19.1098(8)
_cell_length_b 19.1098(8)
_cell_length_c 10.2052(6)
_cell_measurement_reflns_used 971
_cell_measurement_temperature 90(2)
_cell_measurement_theta_max 20.0
_cell_measurement_theta_min 3.6
_cell_volume 3227.5(3)
_computing_cell_refinement SMART
_computing_data_collection 'SMART 5.054 (Bruker, 2003)'
_computing_data_reduction 'SAINT 6.45A (Bruker, 2003)'
_computing_molecular_graphics 'SHELXTL 5.1, XP (Sheldrick, 1994)'
_computing_publication_material SHELXL97
_computing_structure_refinement 'SHELXL97 (Sheldrick, 1997)'
_computing_structure_solution 'SHELXS97 (Sheldrick, 1990)'
_diffrn_ambient_temperature 90(2)
_diffrn_detector_area_resol_mean 8.3
_diffrn_measured_fraction_theta_full 1.000
_diffrn_measured_fraction_theta_max 1.000
_diffrn_measurement_device_type 'Bruker SMART 1000'
_diffrn_measurement_method \w
_diffrn_radiation_monochromator graphite
_diffrn_radiation_source 'fine-focus sealed tube'
_diffrn_radiation_type MoK\a
_diffrn_radiation_wavelength 0.71073
_diffrn_reflns_av_R_equivalents 0.0281
_diffrn_reflns_av_sigmaI/netI 0.0170
_diffrn_reflns_limit_h_max 24
_diffrn_reflns_limit_h_min -24
_diffrn_reflns_limit_k_max 24
_diffrn_reflns_limit_k_min -24
_diffrn_reflns_limit_l_max 12
_diffrn_reflns_limit_l_min -13
_diffrn_reflns_number 11388
_diffrn_reflns_theta_full 27.43
_diffrn_reflns_theta_max 27.43
_diffrn_reflns_theta_min 2.13
_diffrn_standards_number 0
_exptl_absorpt_coefficient_mu 0.166
_exptl_absorpt_correction_T_max 0.990
_exptl_absorpt_correction_T_min 0.983
_exptl_absorpt_correction_type multi-scan
_exptl_absorpt_process_details 'SADABS 2.10 (Sheldrick, 2003)'
_exptl_crystal_colour colorless
_exptl_crystal_density_diffrn 1.347
_exptl_crystal_density_method 'not measured'
_exptl_crystal_description needle
_exptl_crystal_F_000 1368
_exptl_crystal_size_max 0.36
_exptl_crystal_size_mid 0.11
_exptl_crystal_size_min 0.08
_refine_diff_density_max 0.392
_refine_diff_density_min -0.244
_refine_diff_density_rms 0.056
_refine_ls_abs_structure_details 'Flack H D (1983), Acta Cryst. A39, 876-881'
_refine_ls_abs_structure_Flack 0.09(16)
_refine_ls_extinction_method none
_refine_ls_goodness_of_fit_ref 1.067
_refine_ls_hydrogen_treatment constr
_refine_ls_matrix_type full
_refine_ls_number_parameters 95
_refine_ls_number_reflns 1621
_refine_ls_number_restraints 1
_refine_ls_restrained_S_all 1.067
_refine_ls_R_factor_all 0.0421
_refine_ls_R_factor_gt 0.0399
_refine_ls_shift/su_max 0.000
_refine_ls_shift/su_mean 0.000
_refine_ls_structure_factor_coef Fsqd
_refine_ls_weighting_details 'calc w=1/[\s^2^(Fo^2^)+(0.0622P)^2^+6.9413P] where P=(Fo^2^+2Fc^2^)/3'
_refine_ls_weighting_scheme calc
_refine_ls_wR_factor_gt 0.1046
_refine_ls_wR_factor_ref 0.1066
_reflns_number_gt 1557
_reflns_number_total 1621
_reflns_threshold_expression I>2\s(I)
_cod_data_source_file b502442k.txt
_cod_data_source_block mn1660
_cod_original_sg_symbol_H-M 'R 3 c'
_cod_database_code 7203755

loop_
_symmetry_equiv_pos_as_xyz
'x, y, z'
'-y, x-y, z'
'-x+y, -x, z'
'-y, -x, z+1/2'
'-x+y, y, z+1/2'
'x, x-y, z+1/2'
'x+2/3, y+1/3, z+1/3'
'-y+2/3, x-y+1/3, z+1/3'
'-x+y+2/3, -x+1/3, z+1/3'
'-y+2/3, -x+1/3, z+5/6'
'-x+y+2/3, y+1/3, z+5/6'
'x+2/3, x-y+1/3, z+5/6'
'x+1/3, y+2/3, z+2/3'
'-y+1/3, x-y+2/3, z+2/3'
'-x+y+1/3, -x+2/3, z+2/3'
'-y+1/3, -x+2/3, z+7/6'
'-x+y+1/3, y+2/3, z+7/6'
'x+1/3, x-y+2/3, z+7/6'

loop_
_atom_site_label
_atom_site_type_symbol
_atom_site_fract_x
_atom_site_fract_y
_atom_site_fract_z
_atom_site_U_iso_or_equiv
_atom_site_adp_type
_atom_site_occupancy
_atom_site_symmetry_multiplicity
_atom_site_calc_flag
_atom_site_refinement_flags
_atom_site_disorder_assembly
_atom_site_disorder_group
P1 P 0.6667 0.3333 0.11161(9) 0.0135(2) Uani 1 3 d S . .
O1 O 0.38486(10) 0.03377(10) -0.11272(17) 0.0212(4) Uani 1 1 d . . .
O2 O 0.46210(12) 0.01580(12) -0.2594(2) 0.0338(5) Uani 1 1 d . . .
C1 C 0.58169(12) 0.24580(12) 0.0337(2) 0.0141(4) Uani 1 1 d . . .
C2 C 0.55253(14) 0.17160(13) 0.0989(2) 0.0178(4) Uani 1 1 d . . .
H2 H 0.5767 0.1697 0.1792 0.021 Uiso 1 1 calc R . .
C3 C 0.48885(14) 0.10084(13) 0.0480(3) 0.0197(4) Uani 1 1 d . . .
H3 H 0.4705 0.0506 0.0912 0.024 Uiso 1 1 calc R . .
C4 C 0.45278(12) 0.10509(13) -0.0671(2) 0.0169(4) Uani 1 1 d . . .
C5 C 0.47806(13) 0.17746(14) -0.1324(2) 0.0185(4) Uani 1 1 d . . .
H5 H 0.4516 0.1792 -0.2101 0.022 Uiso 1 1 calc R . .
C6 C 0.54322(14) 0.24783(14) -0.0819(2) 0.0183(4) Uani 1 1 d . . .
H6 H 0.5617 0.2977 -0.1264 0.022 Uiso 1 1 calc R . .
C7 C 0.39814(15) -0.00857(14) -0.2084(2) 0.0198(5) Uani 1 1 d . . .
C8 C 0.32212(15) -0.08751(14) -0.2338(2) 0.0230(5) Uani 1 1 d . . .
H8A H 0.3224 -0.1047 -0.3242 0.035 Uiso 1 1 calc R . .
H8B H 0.2751 -0.0807 -0.2206 0.035 Uiso 1 1 calc R . .
H8C H 0.3193 -0.1286 -0.1732 0.035 Uiso 1 1 calc R . .

loop_
_atom_site_aniso_label
_atom_site_aniso_U_11
_atom_site_aniso_U_22
_atom_site_aniso_U_33
_atom_site_aniso_U_23
_atom_site_aniso_U_13
_atom_site_aniso_U_12
P1 0.0128(3) 0.0128(3) 0.0150(4) 0.000 0.000 0.00639(13)
O1 0.0150(8) 0.0175(8) 0.0269(9) -0.0060(6) 0.0014(6) 0.0050(6)
O2 0.0287(10) 0.0248(9) 0.0396(11) -0.0060(8) 0.0129(8) 0.0072(8)
C1 0.0095(8) 0.0135(9) 0.0184(10) -0.0033(8) 0.0008(7) 0.0051(8)
C2 0.0172(10) 0.0181(10) 0.0205(11) 0.0015(8) -0.0005(8) 0.0106(9)
C3 0.0191(11) 0.0124(10) 0.0277(11) 0.0020(8) 0.0042(9) 0.0079(9)
C4 0.0085(9) 0.0163(10) 0.0232(11) -0.0048(8) 0.0013(8) 0.0042(8)
C5 0.0147(10) 0.0223(11) 0.0183(10) -0.0002(8) -0.0005(8) 0.0092(9)
C6 0.0166(10) 0.0163(10) 0.0198(11) 0.0045(8) 0.0016(8) 0.0067(9)
C7 0.0236(12) 0.0150(10) 0.0187(11) 0.0013(8) 0.0010(9) 0.0080(10)
C8 0.0247(12) 0.0158(11) 0.0255(12) 0.0007(9) -0.0027(9) 0.0078(10)

loop_
_atom_type_symbol
_atom_type_description
_atom_type_scat_dispersion_real
_atom_type_scat_dispersion_imag
_atom_type_scat_source
C C 0.0033 0.0016 'International Tables Vol C Tables 4.2.6.8 and 6.1.1.4'
H H 0.0000 0.0000 'International Tables Vol C Tables 4.2.6.8 and 6.1.1.4'
O O 0.0106 0.0060 'International Tables Vol C Tables 4.2.6.8 and 6.1.1.4'
P P 0.1023 0.0942 'International Tables Vol C Tables 4.2.6.8 and 6.1.1.4'

loop_
_geom_angle_atom_site_label_1
_geom_angle_atom_site_label_2
_geom_angle_atom_site_label_3
_geom_angle
_geom_angle_site_symmetry_1
_geom_angle_site_symmetry_3
_geom_angle_publ_flag
C1 P1 C1 102.53(8) 2_655 . ?
C1 P1 C1 102.53(8) 2_655 3_665 ?
C1 P1 C1 102.53(8) . 3_665 ?
C7 O1 C4 116.94(17) . . ?
C6 C1 C2 118.57(19) . . ?
C6 C1 P1 125.35(17) . . ?
C2 C1 P1 116.06(16) . . ?
C3 C2 C1 121.1(2) . . ?
C3 C2 H2 119.4 . . ?
C1 C2 H2 119.4 . . ?
C4 C3 C2 118.7(2) . . ?
C4 C3 H3 120.7 . . ?
C2 C3 H3 120.7 . . ?
C3 C4 C5 122.1(2) . . ?
C3 C4 O1 117.9(2) . . ?
C5 C4 O1 119.9(2) . . ?
C4 C5 C6 118.8(2) . . ?
C4 C5 H5 120.6 . . ?
C6 C5 H5 120.6 . . ?
C5 C6 C1 120.8(2) . . ?
C5 C6 H6 119.6 . . ?
C1 C6 H6 119.6 . . ?
O2 C7 O1 122.6(2) . . ?
O2 C7 C8 127.3(2) . . ?
O1 C7 C8 110.1(2) . . ?
C7 C8 H8A 109.5 . . ?
C7 C8 H8B 109.5 . . ?
H8A C8 H8B 109.5 . . ?
C7 C8 H8C 109.5 . . ?
H8A C8 H8C 109.5 . . ?
H8B C8 H8C 109.5 . . ?

loop_
_geom_bond_atom_site_label_1
_geom_bond_atom_site_label_2
_geom_bond_distance
_geom_bond_site_symmetry_2
_geom_bond_publ_flag
P1 C1 1.831(2) 2_655 ?
P1 C1 1.831(2) . ?
P1 C1 1.831(2) 3_665 ?
O1 C7 1.370(3) . ?
O1 C4 1.411(3) . ?
O2 C7 1.188(3) . ?
C1 C6 1.400(3) . ?
C1 C2 1.405(3) . ?
C2 C3 1.391(3) . ?
C2 H2 0.9500 . ?
C3 C4 1.384(3) . ?
C3 H3 0.9500 . ?
C4 C5 1.386(3) . ?
C5 C6 1.396(3) . ?
C5 H5 0.9500 . ?
C6 H6 0.9500 . ?
C7 C8 1.504(3) . ?
C8 H8A 0.9800 . ?
C8 H8B 0.9800 . ?
C8 H8C 0.9800 . ?

loop_
_geom_torsion_atom_site_label_1
_geom_torsion_atom_site_label_2
_geom_torsion_atom_site_label_3
_geom_torsion_atom_site_label_4
_geom_torsion
_geom_torsion_site_symmetry_1
_geom_torsion_site_symmetry_2
_geom_torsion_site_symmetry_3
_geom_torsion_site_symmetry_4
_geom_torsion_publ_flag
C1 P1 C1 C6 -89.51(15) 2_655 . . . ?
C1 P1 C1 C6 16.6(2) 3_665 . . . ?
C1 P1 C1 C2 92.2(2) 2_655 . . . ?
C1 P1 C1 C2 -161.72(18) 3_665 . . . ?
C6 C1 C2 C3 2.4(3) . . . . ?
P1 C1 C2 C3 -179.16(17) . . . . ?
C1 C2 C3 C4 -1.9(3) . . . . ?
C2 C3 C4 C5 -0.1(3) . . . . ?
C2 C3 C4 O1 -175.83(19) . . . . ?
C7 O1 C4 C3 -98.2(2) . . . . ?
C7 O1 C4 C5 86.0(2) . . . . ?
C3 C4 C5 C6 1.5(3) . . . . ?
O1 C4 C5 C6 177.16(19) . . . . ?
C4 C5 C6 C1 -1.0(3) . . . . ?
C2 C1 C6 C5 -1.0(3) . . . . ?
P1 C1 C6 C5 -179.23(17) . . . . ?
C4 O1 C7 O2 -5.9(3) . . . . ?
C4 O1 C7 C8 173.0(2) . . . . ?
